data_7224340
loop_
_publ_author_name
'Wang, Chuan-Zeng'
'Zhao, Wen-Xuan'
'Shen, Fang-Fang'
'Zhang, Yun-Qian'
'Zhu, Qian-Jiang'
'Xiao, Xin'
'Tao, Zhu'

_publ_section_title
;
 Methyl-substituted cucurbit[6]uril-based microporous supramolecular
 frameworks for highly selective Et2O/CH3OH adsorption
;
_journal_issue 12
_journal_name_full CrystEngComm
_journal_page_first 2112
_journal_paper_doi 10.1039/C5CE02414E
_journal_volume 18
_journal_year 2016
_chemical_formula_moiety 'C42 H48 Ca N24 O23, Cd Cl4, 7(H2 O)'
_chemical_formula_sum 'C42 H70 Ca Cd Cl4 N24 O23'
_chemical_formula_weight 1573.50
_chemical_name_common wcz
_chemical_name_systematic
;
 ?
;
_space_group_IT_number 15
_symmetry_cell_setting monoclinic
_symmetry_space_group_name_Hall '-C 2yc'
_symmetry_space_group_name_H-M 'C 1 2/c 1'
_atom_sites_solution_hydrogens geom
_atom_sites_solution_primary direct
_atom_sites_solution_secondary difmap
_audit_creation_method SHELXL-97
_audit_update_record
;
2016-02-16 deposited with the CCDC.
2016-02-17 downloaded from the CCDC.
;
_cell_angle_alpha 90.00
_cell_angle_beta 128.436(11)
_cell_angle_gamma 90.00
_cell_formula_units_Z 4
_cell_length_a 26.74(2)
_cell_length_b 15.068(12)
_cell_length_c 19.967(16)
_cell_measurement_reflns_used 2275
_cell_measurement_temperature 243(2)
_cell_measurement_theta_max 25.00
_cell_measurement_theta_min 1.66
_cell_volume 6302(9)
_computing_cell_refinement 'SAINT (Bruker, 2005)'
_computing_data_collection 'APEX2 (Bruker, 2005)'
_computing_data_reduction SAINT
_computing_molecular_graphics 'Ortep-3 for Windows (Farrugia, 1997)'
_computing_publication_material 'WinGX (Farrugia, 1999)'
_computing_structure_refinement 'SHELXL97 (Sheldrick, 2008)'
_computing_structure_solution 'SHELXS97 (Sheldrick, 2008)'
_diffrn_ambient_temperature 243(2)
_diffrn_measured_fraction_theta_full 0.994
_diffrn_measured_fraction_theta_max 0.994
_diffrn_measurement_device_type 'Bruker Smart Apex2 CCD Detector'
_diffrn_measurement_method '\f and \w scan'
_diffrn_radiation_monochromator graphite
_diffrn_radiation_source 'fine-focus sealed tube'
_diffrn_radiation_type MoK\a
_diffrn_radiation_wavelength 0.71073
_diffrn_reflns_av_R_equivalents 0.0847
_diffrn_reflns_av_sigmaI/netI 0.0999
_diffrn_reflns_limit_h_max 31
_diffrn_reflns_limit_h_min -31
_diffrn_reflns_limit_k_max 17
_diffrn_reflns_limit_k_min -17
_diffrn_reflns_limit_l_max 23
_diffrn_reflns_limit_l_min -23
_diffrn_reflns_number 21067
_diffrn_reflns_theta_full 25.00
_diffrn_reflns_theta_max 25.00
_diffrn_reflns_theta_min 1.66
_exptl_absorpt_coefficient_mu 0.694
_exptl_absorpt_correction_T_max 0.9091
_exptl_absorpt_correction_T_min 0.8680
_exptl_absorpt_correction_type multi-scan
_exptl_absorpt_process_details 'SADABS (Bruker, 2005)'
_exptl_crystal_colour colorless
_exptl_crystal_density_diffrn 1.659
_exptl_crystal_density_method 'not measured'
_exptl_crystal_description block
_exptl_crystal_F_000 3240
_exptl_crystal_size_max 0.21
_exptl_crystal_size_mid 0.19
_exptl_crystal_size_min 0.14
_platon_squeeze_details ?
_refine_diff_density_max 1.203
_refine_diff_density_min -0.577
_refine_diff_density_rms 0.097
_refine_ls_extinction_method SHELXL
_refine_ls_goodness_of_fit_ref 0.948
_refine_ls_hydrogen_treatment constr
_refine_ls_matrix_type full
_refine_ls_number_parameters 407
_refine_ls_number_reflns 5517
_refine_ls_number_restraints 0
_refine_ls_restrained_S_all 0.948
_refine_ls_R_factor_all 0.1917
_refine_ls_R_factor_gt 0.1023
_refine_ls_shift/su_max 0.000
_refine_ls_shift/su_mean 0.000
_refine_ls_structure_factor_coef Fsqd
_refine_ls_weighting_details 'calc w=1/[\s^2^(Fo^2^)+(0.1990P)^2^+0.0000P] where P=(Fo^2^+2Fc^2^)/3'
_refine_ls_weighting_scheme calc
_refine_ls_wR_factor_gt 0.2904
_refine_ls_wR_factor_ref 0.3397
_reflns_number_gt 2275
_reflns_number_total 5517
_reflns_threshold_expression >2sigma(I)
_cod_data_source_file c5ce02414e2.cif
_cod_data_source_block Ca
_cod_depositor_comments
;
The following automatic conversions were performed:

'_symmetry_cell_setting' value 'Monoclinic' changed to 'monoclinic'
according to
/usr/data/users/saulius/crontab/automatic-downloads/rss-feeds/RSC/lib/dictionaries/cif_core.dic
dictionary named 'cif_core.dic' version 2.4.2 from 2011-04-26.

Automatic conversion script
Id: cif_fix_values 4268 2015-11-12 08:31:59Z antanas 

 Adding full bibliography for 7224340--7224341.cif.
;
_cod_original_cell_volume 6301(9)
_cod_original_sg_symbol_H-M 'C 2/c'
_cod_database_code 7224340

loop_
_symmetry_equiv_pos_as_xyz
'x, y, z'
'-x, y, -z+1/2'
'x+1/2, y+1/2, z'
'-x+1/2, y+1/2, -z+1/2'
'-x, -y, -z'
'x, -y, z-1/2'
'-x+1/2, -y+1/2, -z'
'x+1/2, -y+1/2, z-1/2'

loop_
_atom_site_label
_atom_site_type_symbol
_atom_site_fract_x
_atom_site_fract_y
_atom_site_fract_z
_atom_site_U_iso_or_equiv
_atom_site_adp_type
_atom_site_occupancy
_atom_site_symmetry_multiplicity
_atom_site_calc_flag
_atom_site_refinement_flags
Cd1 Cd 0.47272(7) 0.21814(10) -0.25957(11) 0.1038(7) Uani 0.50 1 d P
Cl1 Cl 0.51571(18) 0.1344(2) -0.1362(3) 0.1440(13) Uani 1 1 d .
Cl2 Cl 0.3574(3) 0.2306(4) -0.3318(4) 0.1136(18) Uani 0.50 1 d P
Cl3 Cl 0.5000 0.3654(4) -0.2500 0.230(4) Uani 1 2 d S
O1W O 0.5999(3) 0.2348(5) 0.2897(4) 0.103(2) Uani 1 1 d .
O2W O 0.5521(3) 0.0573(5) 0.2193(4) 0.103(2) Uani 1 1 d .
Ca1 Ca 0.5000 0.16235(16) 0.2500 0.0665(7) Uani 1 2 d S
C1 C 0.3945(4) 0.0648(6) 0.0440(5) 0.072(2) Uani 1 1 d .
C2 C 0.3230(4) -0.0056(7) -0.0875(5) 0.086(3) Uani 1 1 d .
H2 H 0.3298 -0.0671 -0.0978 0.103 Uiso 1 1 calc R
C3 C 0.3622(4) 0.0602(7) -0.0948(5) 0.077(3) Uani 1 1 d .
C4 C 0.2541(4) 0.0976(7) -0.1923(5) 0.078(3) Uani 1 1 d .
C5 C 0.4558(4) 0.1624(7) 0.0206(5) 0.078(3) Uani 1 1 d .
H5A H 0.4906 0.1526 0.0815 0.093 Uiso 1 1 calc R
H5B H 0.4729 0.1524 -0.0102 0.093 Uiso 1 1 calc R
C6 C 0.3266(5) 0.2006(9) -0.1904(6) 0.102(4) Uani 1 1 d .
H6A H 0.2883 0.2135 -0.2488 0.122 Uiso 1 1 calc R
H6B H 0.3609 0.1852 -0.1932 0.122 Uiso 1 1 calc R
C7 C 0.4439(3) 0.2999(6) 0.0721(5) 0.059(2) Uani 1 1 d .
C8 C 0.4100(4) 0.3046(7) -0.0662(5) 0.081(3) Uani 1 1 d .
C9 C 0.4003(4) 0.3969(6) -0.0426(5) 0.073(2) Uani 1 1 d .
H9 H 0.4266 0.4422 -0.0438 0.087 Uiso 1 1 calc R
C10 C 0.3016(5) 0.3474(8) -0.1667(6) 0.081(3) Uani 1 1 d .
C11 C 0.4341(4) 0.4556(6) 0.0992(5) 0.081(3) Uani 1 1 d .
H11A H 0.4663 0.4367 0.1586 0.098 Uiso 1 1 calc R
H11B H 0.4516 0.5063 0.0890 0.098 Uiso 1 1 calc R
C12 C 0.3036(4) 0.4977(8) -0.1192(6) 0.096(3) Uani 1 1 d .
H12A H 0.3321 0.5450 -0.1112 0.115 Uiso 1 1 calc R
H12B H 0.2639 0.5020 -0.1780 0.115 Uiso 1 1 calc R
C13 C 0.3667(4) 0.4707(6) 0.1471(6) 0.078(3) Uani 1 1 d .
C14 C 0.3325(4) 0.5521(6) 0.0227(6) 0.082(3) Uani 1 1 d .
C15 C 0.2894(4) 0.5715(6) 0.0490(6) 0.088(3) Uani 1 1 d .
H15 H 0.2892 0.6354 0.0605 0.105 Uiso 1 1 calc R
C16 C 0.2273(5) 0.5133(6) -0.0926(6) 0.082(3) Uani 1 1 d .
C17 C 0.2010(5) -0.0263(6) -0.1787(6) 0.085(3) Uani 1 1 d .
H17A H 0.1651 -0.0052 -0.2358 0.102 Uiso 1 1 calc R
H17B H 0.2075 -0.0892 -0.1837 0.102 Uiso 1 1 calc R
C18 C 0.1673(4) 0.5567(7) -0.0417(6) 0.085(3) Uani 1 1 d .
H18A H 0.1677 0.6166 -0.0223 0.102 Uiso 1 1 calc R
H18B H 0.1321 0.5537 -0.1032 0.102 Uiso 1 1 calc R
C19 C 0.3966(6) 0.0154(9) -0.1239(8) 0.133(5) Uani 1 1 d .
H19A H 0.4277 -0.0263 -0.0805 0.200 Uiso 1 1 calc R
H19B H 0.4182 0.0599 -0.1328 0.200 Uiso 1 1 calc R
H19C H 0.3659 -0.0161 -0.1770 0.200 Uiso 1 1 calc R
C20 C 0.4552(7) 0.3174(10) -0.0917(10) 0.144(5) Uani 1 1 d .
H20A H 0.4336 0.3538 -0.1428 0.216 Uiso 1 1 calc R
H20B H 0.4651 0.2600 -0.1028 0.216 Uiso 1 1 calc R
H20C H 0.4944 0.3464 -0.0453 0.216 Uiso 1 1 calc R
C21 C 0.3658(7) 0.6293(12) 0.0211(12) 0.190(7) Uani 1 1 d .
H21A H 0.3950 0.6541 0.0781 0.285 Uiso 1 1 calc R
H21B H 0.3348 0.6739 -0.0176 0.285 Uiso 1 1 calc R
H21C H 0.3896 0.6105 0.0017 0.285 Uiso 1 1 calc R
N1 N 0.3442(3) 0.0050(5) -0.0006(4) 0.075(2) Uani 1 1 d .
N2 N 0.4061(3) 0.0964(5) -0.0081(4) 0.076(2) Uani 1 1 d .
N3 N 0.2572(3) 0.0217(5) -0.1511(4) 0.076(2) Uani 1 1 d .
N4 N 0.3140(3) 0.1249(6) -0.1585(4) 0.081(2) Uani 1 1 d .
N5 N 0.4361(3) 0.2532(5) 0.0090(4) 0.0686(18) Uani 1 1 d .
N6 N 0.4221(3) 0.3829(5) 0.0424(4) 0.0692(19) Uani 1 1 d .
N7 N 0.3449(3) 0.2806(6) -0.1386(4) 0.079(2) Uani 1 1 d .
N8 N 0.3333(3) 0.4127(6) -0.1090(4) 0.075(2) Uani 1 1 d .
N9 N 0.3769(3) 0.4840(5) 0.0874(4) 0.075(2) Uani 1 1 d .
N10 N 0.3155(3) 0.5183(5) 0.1238(4) 0.0727(19) Uani 1 1 d .
N11 N 0.2888(3) 0.5140(5) -0.0621(4) 0.0738(19) Uani 1 1 d .
N12 N 0.2267(4) 0.5420(5) -0.0274(5) 0.084(2) Uani 1 1 d .
O1 O 0.4206(2) 0.0865(4) 0.1182(3) 0.0786(17) Uani 1 1 d .
O2 O 0.4692(2) 0.2732(4) 0.1450(3) 0.0669(15) Uani 1 1 d .
O3 O 0.4021(3) 0.4245(4) 0.2111(4) 0.0831(17) Uani 1 1 d .
O4 O 0.2048(3) 0.1361(4) -0.2495(4) 0.093(2) Uani 1 1 d .
O5 O 0.2472(3) 0.3484(5) -0.2293(4) 0.098(2) Uani 1 1 d .
O6 O 0.1813(3) 0.4869(5) -0.1639(4) 0.100(2) Uani 1 1 d .

loop_
_atom_site_aniso_label
_atom_site_aniso_U_11
_atom_site_aniso_U_22
_atom_site_aniso_U_33
_atom_site_aniso_U_23
_atom_site_aniso_U_13
_atom_site_aniso_U_12
Cd1 0.1012(13) 0.0771(11) 0.1074(12) 0.0034(8) 0.0522(12) 0.0002(7)
Cl1 0.144(3) 0.100(2) 0.191(3) 0.018(2) 0.106(3) 0.0224(19)
Cl2 0.114(4) 0.110(4) 0.111(4) 0.015(3) 0.067(3) 0.010(3)
Cl3 0.407(12) 0.077(3) 0.178(6) 0.000 0.168(7) 0.000
O1W 0.095(5) 0.110(5) 0.088(4) -0.002(4) 0.049(4) -0.004(4)
O2W 0.085(4) 0.126(6) 0.067(4) -0.009(4) 0.032(3) 0.019(4)
Ca1 0.0668(14) 0.0727(16) 0.0405(11) 0.000 0.0237(10) 0.000
C1 0.059(5) 0.074(6) 0.060(5) -0.002(5) 0.026(4) 0.017(5)
C2 0.071(6) 0.088(7) 0.058(5) -0.029(5) 0.021(4) 0.012(5)
C3 0.066(5) 0.099(7) 0.055(5) -0.021(5) 0.032(4) 0.006(5)
C4 0.062(6) 0.104(8) 0.050(5) -0.037(5) 0.026(5) -0.013(6)
C5 0.058(5) 0.132(9) 0.043(4) -0.022(5) 0.031(4) 0.000(6)
C6 0.078(6) 0.163(11) 0.052(5) 0.008(6) 0.035(5) 0.016(7)
C7 0.041(4) 0.076(6) 0.052(5) -0.001(4) 0.025(4) -0.003(4)
C8 0.062(5) 0.139(9) 0.048(4) 0.016(5) 0.036(4) 0.014(5)
C9 0.068(6) 0.092(7) 0.068(5) 0.012(5) 0.047(5) -0.011(5)
C10 0.060(6) 0.117(8) 0.063(5) 0.015(6) 0.038(5) -0.008(6)
C11 0.063(6) 0.074(6) 0.064(5) -0.005(4) 0.018(4) 0.001(5)
C12 0.064(6) 0.106(8) 0.078(6) 0.033(6) 0.025(5) -0.010(6)
C13 0.074(6) 0.058(6) 0.066(6) -0.016(5) 0.025(5) -0.020(5)
C14 0.076(6) 0.053(5) 0.089(6) 0.007(5) 0.038(5) -0.012(5)
C15 0.068(6) 0.056(5) 0.099(7) -0.002(5) 0.032(5) 0.000(4)
C16 0.077(7) 0.074(6) 0.083(7) 0.017(5) 0.044(6) 0.009(5)
C17 0.084(7) 0.074(6) 0.066(5) -0.025(5) 0.032(5) -0.003(5)
C18 0.065(6) 0.086(7) 0.077(6) 0.008(5) 0.030(5) 0.012(5)
C19 0.104(8) 0.160(12) 0.138(10) -0.035(9) 0.076(8) 0.010(8)
C20 0.147(11) 0.162(12) 0.184(13) -0.015(10) 0.134(11) -0.007(10)
C21 0.126(11) 0.169(16) 0.197(16) 0.007(13) 0.062(11) -0.007(11)
N1 0.070(4) 0.077(5) 0.054(4) -0.015(4) 0.026(3) -0.009(4)
N2 0.062(4) 0.101(6) 0.053(4) -0.010(4) 0.029(3) 0.008(4)
N3 0.071(5) 0.080(5) 0.052(4) -0.015(4) 0.026(4) -0.002(4)
N4 0.063(5) 0.113(6) 0.055(4) -0.010(4) 0.031(4) 0.007(4)
N5 0.054(4) 0.085(5) 0.059(4) -0.002(4) 0.031(3) 0.015(4)
N6 0.059(4) 0.086(5) 0.049(3) 0.019(4) 0.027(3) 0.007(4)
N7 0.069(5) 0.102(6) 0.051(4) 0.004(4) 0.030(4) 0.000(4)
N8 0.054(4) 0.105(6) 0.060(4) 0.016(4) 0.032(4) 0.000(4)
N9 0.055(4) 0.075(5) 0.060(4) -0.008(4) 0.018(3) -0.006(4)
N10 0.052(4) 0.073(5) 0.059(4) 0.008(4) 0.018(3) 0.017(4)
N11 0.063(5) 0.081(5) 0.062(4) 0.016(4) 0.031(4) -0.006(4)
N12 0.073(5) 0.070(5) 0.077(5) -0.003(4) 0.031(4) 0.013(4)
O1 0.071(3) 0.104(5) 0.041(3) -0.011(3) 0.025(3) 0.001(3)
O2 0.061(3) 0.078(4) 0.039(3) -0.001(2) 0.020(2) 0.003(3)
O3 0.071(4) 0.081(4) 0.062(3) 0.000(3) 0.024(3) 0.009(3)
O4 0.074(4) 0.112(5) 0.060(3) -0.001(3) 0.025(3) 0.019(4)
O5 0.057(4) 0.135(6) 0.065(4) 0.009(4) 0.019(3) -0.007(4)
O6 0.058(4) 0.136(6) 0.060(4) 0.006(4) 0.015(3) -0.004(4)

loop_
_atom_type_symbol
_atom_type_description
_atom_type_scat_dispersion_real
_atom_type_scat_dispersion_imag
_atom_type_scat_source
C C 0.0033 0.0016 'International Tables Vol C Tables 4.2.6.8 and 6.1.1.4'
H H 0.0000 0.0000 'International Tables Vol C Tables 4.2.6.8 and 6.1.1.4'
N N 0.0061 0.0033 'International Tables Vol C Tables 4.2.6.8 and 6.1.1.4'
O O 0.0106 0.0060 'International Tables Vol C Tables 4.2.6.8 and 6.1.1.4'
Ca Ca 0.2262 0.3064 'International Tables Vol C Tables 4.2.6.8 and 6.1.1.4'
Cd Cd -0.8075 1.2024 'International Tables Vol C Tables 4.2.6.8 and 6.1.1.4'
Cl Cl 0.1484 0.1585 'International Tables Vol C Tables 4.2.6.8 and 6.1.1.4'

loop_
_geom_angle_atom_site_label_1
_geom_angle_atom_site_label_2
_geom_angle_atom_site_label_3
_geom_angle
_geom_angle_site_symmetry_1
_geom_angle_site_symmetry_3
Cd1 Cd1 Cl3 74.18(6) 2_654 .
Cd1 Cd1 Cl1 87.84(16) 2_654 .
Cl3 Cd1 Cl1 120.60(12) . .
Cd1 Cd1 Cl2 165.8(2) 2_654 .
Cl3 Cd1 Cl2 101.03(16) . .
Cl1 Cd1 Cl2 105.88(18) . .
Cd1 Cd1 Cl1 63.41(15) 2_654 2_654
Cl3 Cd1 Cl1 110.05(11) . 2_654
Cl1 Cd1 Cl1 110.81(19) . 2_654
Cl2 Cd1 Cl1 107.15(18) . 2_654
Cd1 Cl1 Cd1 28.75(9) . 2_654
Cd1 Cl3 Cd1 31.63(11) . 2_654
O2 Ca1 O2 91.4(3) 2_655 .
O2 Ca1 O1 151.61(19) 2_655 .
O2 Ca1 O1 77.50(19) . .
O2 Ca1 O1 77.50(19) 2_655 2_655
O2 Ca1 O1 151.61(19) . 2_655
O1 Ca1 O1 123.3(3) . 2_655
O2 Ca1 O2W 100.0(2) 2_655 2_655
O2 Ca1 O2W 137.61(19) . 2_655
O1 Ca1 O2W 73.3(2) . 2_655
O1 Ca1 O2W 70.6(2) 2_655 2_655
O2 Ca1 O2W 137.61(19) 2_655 .
O2 Ca1 O2W 100.0(2) . .
O1 Ca1 O2W 70.6(2) . .
O1 Ca1 O2W 73.3(2) 2_655 .
O2W Ca1 O2W 98.5(4) 2_655 .
O2 Ca1 O1W 72.6(2) 2_655 .
O2 Ca1 O1W 72.1(2) . .
O1 Ca1 O1W 126.3(2) . .
O1 Ca1 O1W 79.6(2) 2_655 .
O2W Ca1 O1W 150.2(2) 2_655 .
O2W Ca1 O1W 72.5(2) . .
O2 Ca1 O1W 72.1(2) 2_655 2_655
O2 Ca1 O1W 72.6(2) . 2_655
O1 Ca1 O1W 79.6(2) . 2_655
O1 Ca1 O1W 126.3(2) 2_655 2_655
O2W Ca1 O1W 72.5(2) 2_655 2_655
O2W Ca1 O1W 150.2(2) . 2_655
O1W Ca1 O1W 128.5(3) . 2_655
O1 C1 N2 127.5(9) . .
O1 C1 N1 123.1(9) . .
N2 C1 N1 109.3(8) . .
N3 C2 N1 111.9(7) . .
N3 C2 C3 105.4(8) . .
N1 C2 C3 105.3(7) . .
N3 C2 H2 111.3 . .
N1 C2 H2 111.3 . .
C3 C2 H2 111.3 . .
N2 C3 N4 113.5(7) . .
N2 C3 C2 102.8(7) . .
N4 C3 C2 103.2(7) . .
N2 C3 C19 112.8(8) . .
N4 C3 C19 112.1(8) . .
C2 C3 C19 111.5(9) . .
O4 C4 N4 124.8(11) . .
O4 C4 N3 125.3(9) . .
N4 C4 N3 109.8(9) . .
N5 C5 N2 115.7(7) . .
N5 C5 H5A 108.3 . .
N2 C5 H5A 108.3 . .
N5 C5 H5B 108.3 . .
N2 C5 H5B 108.3 . .
H5A C5 H5B 107.4 . .
N4 C6 N7 113.9(7) . .
N4 C6 H6A 108.8 . .
N7 C6 H6A 108.8 . .
N4 C6 H6B 108.8 . .
N7 C6 H6B 108.8 . .
H6A C6 H6B 107.7 . .
O2 C7 N5 126.1(8) . .
O2 C7 N6 126.3(7) . .
N5 C7 N6 107.5(7) . .
N5 C8 N7 114.3(8) . .
N5 C8 C9 103.4(6) . .
N7 C8 C9 101.7(7) . .
N5 C8 C20 115.6(8) . .
N7 C8 C20 112.9(8) . .
C9 C8 C20 107.1(9) . .
N6 C9 N8 118.4(7) . .
N6 C9 C8 102.1(7) . .
N8 C9 C8 102.5(7) . .
N6 C9 H9 111.0 . .
N8 C9 H9 111.0 . .
C8 C9 H9 111.0 . .
O5 C10 N8 126.9(11) . .
O5 C10 N7 127.7(10) . .
N8 C10 N7 105.4(8) . .
N9 C11 N6 113.0(7) . .
N9 C11 H11A 109.0 . .
N6 C11 H11A 109.0 . .
N9 C11 H11B 109.0 . .
N6 C11 H11B 109.0 . .
H11A C11 H11B 107.8 . .
N11 C12 N8 115.8(7) . .
N11 C12 H12A 108.3 . .
N8 C12 H12A 108.3 . .
N11 C12 H12B 108.3 . .
N8 C12 H12B 108.3 . .
H12A C12 H12B 107.4 . .
O3 C13 N10 128.5(10) . .
O3 C13 N9 122.4(9) . .
N10 C13 N9 109.1(8) . .
N11 C14 C21 110.2(10) . .
N11 C14 N9 111.6(7) . .
C21 C14 N9 113.2(9) . .
N11 C14 C15 103.9(7) . .
C21 C14 C15 116.2(11) . .
N9 C14 C15 101.3(7) . .
N10 C15 N12 114.4(8) . .
N10 C15 C14 105.2(7) . .
N12 C15 C14 101.5(8) . .
N10 C15 H15 111.7 . .
N12 C15 H15 111.7 . .
C14 C15 H15 111.7 . .
O6 C16 N11 125.6(10) . .
O6 C16 N12 127.0(9) . .
N11 C16 N12 107.3(8) . .
N10 C17 N3 114.5(7) 7 .
N10 C17 H17A 108.6 7 .
N3 C17 H17A 108.6 . .
N10 C17 H17B 108.6 7 .
N3 C17 H17B 108.6 . .
H17A C17 H17B 107.6 . .
N1 C18 N12 113.7(7) 7 .
N1 C18 H18A 108.8 7 .
N12 C18 H18A 108.8 . .
N1 C18 H18B 108.8 7 .
N12 C18 H18B 108.8 . .
H18A C18 H18B 107.7 . .
C3 C19 H19A 109.5 . .
C3 C19 H19B 109.5 . .
H19A C19 H19B 109.5 . .
C3 C19 H19C 109.5 . .
H19A C19 H19C 109.5 . .
H19B C19 H19C 109.5 . .
C8 C20 H20A 109.5 . .
C8 C20 H20B 109.5 . .
H20A C20 H20B 109.5 . .
C8 C20 H20C 109.5 . .
H20A C20 H20C 109.5 . .
H20B C20 H20C 109.5 . .
C14 C21 H21A 109.5 . .
C14 C21 H21B 109.5 . .
H21A C21 H21B 109.5 . .
C14 C21 H21C 109.5 . .
H21A C21 H21C 109.5 . .
H21B C21 H21C 109.5 . .
C1 N1 C18 121.9(7) . 7
C1 N1 C2 109.8(8) . .
C18 N1 C2 124.8(8) 7 .
C1 N2 C5 121.9(7) . .
C1 N2 C3 112.5(8) . .
C5 N2 C3 125.5(7) . .
C4 N3 C17 121.9(7) . .
C4 N3 C2 110.3(8) . .
C17 N3 C2 127.2(9) . .
C4 N4 C6 123.1(8) . .
C4 N4 C3 110.9(9) . .
C6 N4 C3 125.5(8) . .
C7 N5 C8 113.1(8) . .
C7 N5 C5 121.5(7) . .
C8 N5 C5 125.3(7) . .
C7 N6 C9 113.8(7) . .
C7 N6 C11 121.7(6) . .
C9 N6 C11 122.9(7) . .
C10 N7 C8 114.2(8) . .
C10 N7 C6 119.5(8) . .
C8 N7 C6 125.1(8) . .
C10 N8 C9 115.5(8) . .
C10 N8 C12 121.8(8) . .
C9 N8 C12 122.3(8) . .
C13 N9 C11 124.3(7) . .
C13 N9 C14 111.4(8) . .
C11 N9 C14 122.2(8) . .
C13 N10 C17 121.1(8) . 7
C13 N10 C15 112.9(8) . .
C17 N10 C15 125.0(8) 7 .
C16 N11 C12 119.8(8) . .
C16 N11 C14 113.6(8) . .
C12 N11 C14 125.0(8) . .
C16 N12 C18 121.1(8) . .
C16 N12 C15 113.5(8) . .
C18 N12 C15 124.3(8) . .
C1 O1 Ca1 154.3(6) . .
C7 O2 Ca1 154.4(5) . .

loop_
_geom_bond_atom_site_label_1
_geom_bond_atom_site_label_2
_geom_bond_distance
_geom_bond_site_symmetry_2
Cd1 Cd1 1.257(3) 2_654
Cd1 Cl3 2.306(6) .
Cd1 Cl1 2.338(5) .
Cd1 Cl2 2.469(7) .
Cd1 Cl1 2.612(5) 2_654
Cl1 Cd1 2.612(5) 2_654
Cl3 Cd1 2.306(6) 2_654
O1W Ca1 2.515(7) .
O2W Ca1 2.425(7) .
Ca1 O2 2.391(6) 2_655
Ca1 O2 2.391(6) .
Ca1 O1 2.407(5) .
Ca1 O1 2.407(5) 2_655
Ca1 O2W 2.425(7) 2_655
Ca1 O1W 2.515(7) 2_655
C1 O1 1.224(9) .
C1 N2 1.345(11) .
C1 N1 1.388(11) .
C2 N3 1.449(10) .
C2 N1 1.461(11) .
C2 C3 1.515(14) .
C2 H2 0.9900 .
C3 N2 1.465(10) .
C3 N4 1.480(12) .
C3 C19 1.516(13) .
C4 O4 1.228(10) .
C4 N4 1.358(11) .
C4 N3 1.381(12) .
C5 N5 1.431(12) .
C5 N2 1.462(12) .
C5 H5A 0.9800 .
C5 H5B 0.9800 .
C6 N4 1.447(13) .
C6 N7 1.460(13) .
C6 H6A 0.9800 .
C6 H6B 0.9800 .
C7 O2 1.230(9) .
C7 N5 1.340(10) .
C7 N6 1.352(10) .
C8 N5 1.428(10) .
C8 N7 1.455(11) .
C8 C9 1.541(13) .
C8 C20 1.587(14) .
C9 N6 1.426(10) .
C9 N8 1.438(10) .
C9 H9 0.9900 .
C10 O5 1.191(10) .
C10 N8 1.341(12) .
C10 N7 1.365(12) .
C11 N9 1.458(11) .
C11 N6 1.462(11) .
C11 H11A 0.9800 .
C11 H11B 0.9800 .
C12 N11 1.440(13) .
C12 N8 1.455(13) .
C12 H12A 0.9800 .
C12 H12B 0.9800 .
C13 O3 1.229(10) .
C13 N10 1.346(11) .
C13 N9 1.395(12) .
C14 N11 1.449(11) .
C14 C21 1.478(18) .
C14 N9 1.492(11) .
C14 C15 1.563(14) .
C15 N10 1.438(11) .
C15 N12 1.468(11) .
C15 H15 0.9900 .
C16 O6 1.234(11) .
C16 N11 1.353(11) .
C16 N12 1.382(12) .
C17 N10 1.418(11) 7
C17 N3 1.432(12) .
C17 H17A 0.9800 .
C17 H17B 0.9800 .
C18 N1 1.411(12) 7
C18 N12 1.444(12) .
C18 H18A 0.9800 .
C18 H18B 0.9800 .
C19 H19A 0.9700 .
C19 H19B 0.9700 .
C19 H19C 0.9700 .
C20 H20A 0.9700 .
C20 H20B 0.9700 .
C20 H20C 0.9700 .
C21 H21A 0.9700 .
C21 H21B 0.9700 .
C21 H21C 0.9700 .
N1 C18 1.411(12) 7
N10 C17 1.418(11) 7

loop_
_platon_squeeze_void_nr
_platon_squeeze_void_average_x
_platon_squeeze_void_average_y
_platon_squeeze_void_average_z
_platon_squeeze_void_volume
_platon_squeeze_void_count_electrons
_platon_squeeze_void_content
1 0.092 0.213 0.607 60 21 ' '
2 0.908 0.213 0.893 60 21 ' '
3 0.250 0.250 1.000 100 28 ' '
4 0.750 0.250 0.500 100 28 ' '
5 0.408 0.287 0.393 60 21 ' '
6 0.592 0.287 0.107 60 21 ' '
7 0.408 0.713 0.893 60 21 ' '
8 0.592 0.713 0.607 60 21 ' '
9 0.250 0.750 0.500 100 28 ' '
10 0.750 0.750 1.000 100 28 ' '
11 0.092 0.787 0.107 60 21 ' '
12 0.908 0.787 0.393 60 21 ' '
